data_1570601
loop_
_publ_author_name
'Seidler, Gesa'
'Schwenzer, Max'
'Clausen, Florian'
'Daniliuc, Constantin G.'
'Studer, Armido'

_publ_section_title
;
 Borylative transition metal-free couplings of vinyl iodides with various
 nucleophiles, alkenes or alkynes.
;
_journal_issue 5
_journal_name_full 'Chemical science'
_journal_page_first 1672
_journal_page_last 1678
_journal_paper_doi 10.1039/d3sc06131k
_journal_volume 15
_journal_year 2024
_chemical_formula_sum 'C15 H21 B Cl I O2'
_chemical_formula_weight 406.48
_space_group_crystal_system orthorhombic
_space_group_IT_number 33
_space_group_name_Hall 'P 2c -2n'
_space_group_name_H-M_alt 'P n a 21'
_atom_sites_solution_hydrogens geom
_audit_creation_method 'APEX3 v2019.11-0'
_audit_update_record
;
2023-09-07 deposited with the CCDC.	2023-12-29 downloaded from the CCDC.
;
_cell_angle_alpha 90
_cell_angle_beta 90
_cell_angle_gamma 90
_cell_formula_units_Z 4
_cell_length_a 14.7648(5)
_cell_length_b 11.9997(5)
_cell_length_c 9.9650(5)
_cell_measurement_reflns_used 5279
_cell_measurement_temperature 100.(2)
_cell_measurement_theta_max 25.3313
_cell_measurement_theta_min 2.6569
_cell_volume 1765.53(13)
_computing_cell_refinement 'SAINT V8.40B (Bruker Nano, Inc., 2019)'
_computing_data_collection 'Bruker APEX3 v2019.11-0 Photon III'
_computing_data_reduction 'SAINT V8.40B (Bruker Nano, Inc., 2019)'
_computing_molecular_graphics 'shelXle (C.B. Huebschle, rev 994)'
_computing_structure_refinement 'SHELXL-2018/3 (Sheldrick, 2018)'
_computing_structure_solution 'SHELXT 2018/2 (Sheldrick, 2018)'
_diffrn_ambient_temperature 100.(2)
_diffrn_detector_area_resol_mean 7.3910
_diffrn_measured_fraction_theta_full 0.996
_diffrn_measured_fraction_theta_max 0.996
_diffrn_measurement_device 'Bruker D8 Venture Photon III Diffractometer'
_diffrn_measurement_device_type 'Bruker D8 Venture'
_diffrn_measurement_method 'phi/omega scans'
_diffrn_radiation_monochromator 'MX mirror'
_diffrn_radiation_probe x-ray
_diffrn_radiation_type MoK\a
_diffrn_radiation_wavelength 0.71073
_diffrn_reflns_av_R_equivalents 0.0346
_diffrn_reflns_av_unetI/netI 0.0333
_diffrn_reflns_limit_h_max 17
_diffrn_reflns_limit_h_min -17
_diffrn_reflns_limit_k_max 14
_diffrn_reflns_limit_k_min -12
_diffrn_reflns_limit_l_max 12
_diffrn_reflns_limit_l_min -12
_diffrn_reflns_number 11246
_diffrn_reflns_theta_full 25.24
_diffrn_reflns_theta_max 25.37
_diffrn_reflns_theta_min 2.66
_diffrn_source MoK\a
_diffrn_source_current 1.0
_diffrn_source_power 0.05
_diffrn_source_type 'micro focus tube'
_diffrn_source_voltage 50
_exptl_absorpt_coefficient_mu 1.963
_exptl_absorpt_correction_T_max 0.86
_exptl_absorpt_correction_T_min 0.79
_exptl_absorpt_correction_type multi-scan
_exptl_absorpt_process_details
;
SADABS-2016/2 - Bruker AXS area detector scaling and absorption
correction. Reference: Krause, L., Herbst-Irmer, R., Sheldrick G.M.
& Stalke D., J. Appl. Cryst. 48 (2015) 3-10.
;
_exptl_crystal_colour colourless
_exptl_crystal_density_diffrn 1.529
_exptl_crystal_density_method 'not measured'
_exptl_crystal_description prism
_exptl_crystal_F_000 808
_exptl_crystal_size_max 0.267
_exptl_crystal_size_mid 0.107
_exptl_crystal_size_min 0.078
_refine_diff_density_max 0.338
_refine_diff_density_min -0.453
_refine_ls_abs_structure_details
;

Flack x determined using 1182 quotients [(I+)-(I-)]/[(I+)+(I-)]
(Parsons, Flack and Wagner, Acta Cryst. B69 (2013) 249-259).
;
_refine_ls_abs_structure_Flack 0.44(4)
_refine_ls_extinction_method none
_refine_ls_goodness_of_fit_ref 1.055
_refine_ls_hydrogen_treatment constr
_refine_ls_matrix_type full
_refine_ls_number_parameters 362
_refine_ls_number_reflns 3208
_refine_ls_number_restraints 578
_refine_ls_restrained_S_all 1.097
_refine_ls_R_factor_all 0.0284
_refine_ls_R_factor_gt 0.0237
_refine_ls_shift/su_max 0.001
_refine_ls_shift/su_mean 0.000
_refine_ls_structure_factor_coef Fsqd
_refine_ls_weighting_details 'w=1/[\s^2^(Fo^2^)+0.7738P] where P=(Fo^2^+2Fc^2^)/3'
_refine_ls_weighting_scheme calc
_refine_ls_wR_factor_gt 0.0432
_refine_ls_wR_factor_ref 0.0448
_reflns_Friedel_coverage 0.874
_reflns_Friedel_fraction_full 0.987
_reflns_Friedel_fraction_max 0.985
_reflns_number_gt 2875
_reflns_number_total 3208
_reflns_threshold_expression 'I > 2\s(I)'
_cod_data_source_file d3sc06131k2.cif
_cod_data_source_block stu10009_2c
_cod_depositor_comments 'Adding full bibliography for 1570601--1570606.cif.'
_cod_database_code 1570601

loop_
_space_group_symop_operation_xyz
'x, y, z'
'-x, -y, z+1/2'
'x+1/2, -y+1/2, z'
'-x+1/2, y+1/2, z+1/2'

loop_
_atom_site_type_symbol
_atom_site_label
_atom_site_fract_x
_atom_site_fract_y
_atom_site_fract_z
_atom_site_U_iso_or_equiv
_atom_site_adp_type
_atom_site_calc_flag
_atom_site_refinement_flags_adp
_atom_site_refinement_flags_occupancy
_atom_site_refinement_flags_posn
_atom_site_occupancy
_atom_site_disorder_assembly
_atom_site_disorder_group
Cl Cl1 0.4339(13) 1.0273(12) 0.5191(11) 0.033(2) Uani d U P D 0.509(6) A 1
I I1 0.5563(4) 0.3047(5) 0.5139(10) 0.0392(15) Uani d U P D 0.509(6) A 1
C C1 0.5295(8) 0.4809(10) 0.4574(16) 0.020(3) Uani d U P D 0.509(6) A 1
H H1 0.543205 0.488908 0.359607 0.024 Uiso calc U P R 0.509(6) A 1
C C2 0.5891(10) 0.5624(11) 0.533(2) 0.025(3) Uani d U P D 0.509(6) A 1
H H2 0.590303 0.54194 0.629888 0.03 Uiso calc U P R 0.509(6) A 1
C C3 0.6879(11) 0.5633(17) 0.477(3) 0.022(4) Uani d U P D 0.509(6) A 1
H H3A 0.72442 0.616817 0.527749 0.033 Uiso calc U P R 0.509(6) A 1
H H3B 0.71435 0.488735 0.485556 0.033 Uiso calc U P R 0.509(6) A 1
H H3C 0.687077 0.584952 0.381951 0.033 Uiso calc U P R 0.509(6) A 1
C C4 0.5496(15) 0.6799(12) 0.517(2) 0.023(3) Uani d U P D 0.509(6) A 1
C C5 0.5261(18) 0.7340(16) 0.634(2) 0.026(4) Uani d U P D 0.509(6) A 1
H H5 0.537656 0.698107 0.717353 0.032 Uiso calc U P R 0.509(6) A 1
C C6 0.4868(13) 0.8371(16) 0.6350(17) 0.021(3) Uani d U P D 0.509(6) A 1
H H6 0.467773 0.869777 0.717118 0.025 Uiso calc U P R 0.509(6) A 1
C C7 0.4753(18) 0.8921(14) 0.5184(17) 0.020(3) Uani d U P D 0.509(6) A 1
C C8 0.4895(18) 0.8407(17) 0.3970(19) 0.028(4) Uani d U P D 0.509(6) A 1
H H8 0.473984 0.876405 0.315075 0.034 Uiso calc U P R 0.509(6) A 1
C C9 0.528(2) 0.7338(18) 0.398(2) 0.028(4) Uani d U P D 0.509(6) A 1
H H9 0.538491 0.697143 0.315144 0.034 Uiso calc U P R 0.509(6) A 1
B B1 0.4232(8) 0.4925(18) 0.4753(18) 0.016(3) Uani d U P D 0.509(6) A 1
O O1 0.3608(7) 0.4791(11) 0.3763(13) 0.019(2) Uani d U P D 0.509(6) A 1
O O2 0.3842(9) 0.5047(15) 0.6000(14) 0.024(3) Uani d U P D 0.509(6) A 1
C C11 0.2788(9) 0.5275(13) 0.4373(16) 0.027(3) Uani d U P D 0.509(6) A 1
C C12 0.2860(10) 0.5189(14) 0.5908(17) 0.027(3) Uani d U P D 0.509(6) A 1
C C13 0.2729(12) 0.6512(12) 0.4074(17) 0.030(3) Uani d U P D 0.509(6) A 1
H H13A 0.218111 0.681974 0.448632 0.044 Uiso calc U P R 0.509(6) A 1
H H13B 0.32631 0.688949 0.444237 0.044 Uiso calc U P R 0.509(6) A 1
H H13C 0.270659 0.662657 0.310112 0.044 Uiso calc U P R 0.509(6) A 1
C C14 0.1974(10) 0.4691(15) 0.369(2) 0.032(3) Uani d U P D 0.509(6) A 1
H H14A 0.140798 0.498508 0.406498 0.048 Uiso calc U P R 0.509(6) A 1
H H14B 0.199138 0.483113 0.272427 0.048 Uiso calc U P R 0.509(6) A 1
H H14C 0.20073 0.388718 0.385849 0.048 Uiso calc U P R 0.509(6) A 1
C C15 0.2738(14) 0.6432(13) 0.627(2) 0.039(4) Uani d U P D 0.509(6) A 1
H H15A 0.209285 0.662354 0.623895 0.059 Uiso calc U P R 0.509(6) A 1
H H15B 0.297265 0.656724 0.717446 0.059 Uiso calc U P R 0.509(6) A 1
H H15C 0.306986 0.689267 0.562373 0.059 Uiso calc U P R 0.509(6) A 1
C C16 0.2057(11) 0.4505(15) 0.640(2) 0.035(4) Uani d U P D 0.509(6) A 1
H H16A 0.149224 0.487638 0.614132 0.052 Uiso calc U P R 0.509(6) A 1
H H16B 0.207855 0.376163 0.599141 0.052 Uiso calc U P R 0.509(6) A 1
H H16C 0.208431 0.443544 0.737728 0.052 Uiso calc U P R 0.509(6) A 1
Cl Cl1A 0.4414(14) 1.0156(13) 0.488(2) 0.052(3) Uani d U P D 0.491(6) A 2
I I1A 0.5622(4) 0.3002(5) 0.4921(11) 0.0341(12) Uani d U P D 0.491(6) A 2
C C1A 0.5330(8) 0.4730(11) 0.5664(16) 0.020(3) Uani d U P D 0.491(6) A 2
H H1A 0.547742 0.483659 0.663478 0.024 Uiso calc U P R 0.491(6) A 2
C C2A 0.5896(10) 0.5474(10) 0.472(2) 0.023(3) Uani d U P D 0.491(6) A 2
H H2A 0.581577 0.519716 0.378452 0.028 Uiso calc U P R 0.491(6) A 2
C C3A 0.6909(11) 0.5399(17) 0.508(3) 0.024(5) Uani d U P D 0.491(6) A 2
H H301 0.710807 0.462192 0.502193 0.036 Uiso calc U P R 0.491(6) A 2
H H302 0.726002 0.585544 0.445446 0.036 Uiso calc U P R 0.491(6) A 2
H H303 0.700194 0.567251 0.599859 0.036 Uiso calc U P R 0.491(6) A 2
C C4A 0.5535(13) 0.6650(12) 0.4793(16) 0.014(3) Uani d U P D 0.491(6) A 2
C C5A 0.5462(11) 0.7176(13) 0.6017(16) 0.017(3) Uani d U P D 0.491(6) A 2
H H5A 0.566545 0.681664 0.681069 0.021 Uiso calc U P R 0.491(6) A 2
C C6A 0.5083(14) 0.8252(14) 0.6082(17) 0.023(3) Uani d U P D 0.491(6) A 2
H H6A 0.499065 0.860227 0.692595 0.027 Uiso calc U P R 0.491(6) A 2
C C7A 0.4846(19) 0.8795(15) 0.4904(19) 0.022(3) Uani d U P D 0.491(6) A 2
C C8A 0.5040(17) 0.8311(17) 0.3688(18) 0.022(3) Uani d U P D 0.491(6) A 2
H H8A 0.498914 0.872882 0.288105 0.027 Uiso calc U P R 0.491(6) A 2
C C9A 0.531(2) 0.7221(16) 0.3654(18) 0.021(3) Uani d U P D 0.491(6) A 2
H H9A 0.53328 0.684839 0.28144 0.026 Uiso calc U P R 0.491(6) A 2
B B1A 0.4280(9) 0.4842(19) 0.5346(19) 0.019(3) Uani d U P D 0.491(6) A 2
O O1A 0.3941(7) 0.5103(12) 0.4113(14) 0.018(2) Uani d U P D 0.491(6) A 2
O O2A 0.3692(9) 0.4882(16) 0.6395(14) 0.027(3) Uani d U P D 0.491(6) A 2
C C11A 0.2953(10) 0.5025(14) 0.4289(17) 0.026(3) Uani d U P D 0.491(6) A 2
C C12A 0.2796(11) 0.5025(15) 0.5792(18) 0.029(3) Uani d U P D 0.491(6) A 2
C C13A 0.2503(12) 0.5785(15) 0.3222(18) 0.030(3) Uani d U P D 0.491(6) A 2
H H13D 0.184258 0.574834 0.331755 0.045 Uiso calc U P R 0.491(6) A 2
H H13E 0.270501 0.655561 0.335304 0.045 Uiso calc U P R 0.491(6) A 2
H H13F 0.267536 0.553317 0.232285 0.045 Uiso calc U P R 0.491(6) A 2
C C14A 0.2724(10) 0.3853(13) 0.3707(18) 0.025(3) Uani d U P D 0.491(6) A 2
H H14D 0.20705 0.371963 0.377967 0.038 Uiso calc U P R 0.491(6) A 2
H H14E 0.290506 0.382051 0.276218 0.038 Uiso calc U P R 0.491(6) A 2
H H14F 0.305095 0.328059 0.421464 0.038 Uiso calc U P R 0.491(6) A 2
C C15A 0.2493(14) 0.5981(17) 0.665(2) 0.036(4) Uani d U P D 0.491(6) A 2
H H15D 0.188046 0.620648 0.638891 0.054 Uiso calc U P R 0.491(6) A 2
H H15E 0.249247 0.575162 0.759589 0.054 Uiso calc U P R 0.491(6) A 2
H H15F 0.29088 0.661048 0.653336 0.054 Uiso calc U P R 0.491(6) A 2
C C16A 0.2560(13) 0.3816(15) 0.618(2) 0.034(4) Uani d U P D 0.491(6) A 2
H H16D 0.194243 0.364421 0.587968 0.051 Uiso calc U P R 0.491(6) A 2
H H16E 0.298649 0.330454 0.574293 0.051 Uiso calc U P R 0.491(6) A 2
H H16F 0.259924 0.372904 0.715309 0.051 Uiso calc U P R 0.491(6) A 2

loop_
_atom_site_aniso_label
_atom_site_aniso_U_11
_atom_site_aniso_U_22
_atom_site_aniso_U_33
_atom_site_aniso_U_12
_atom_site_aniso_U_13
_atom_site_aniso_U_23
Cl1 0.028(3) 0.022(3) 0.048(6) 0.003(2) -0.002(2) 0.003(2)
I1 0.0419(15) 0.0301(12) 0.046(4) 0.0199(7) 0.0046(13) -0.0071(10)
C1 0.021(3) 0.020(4) 0.019(6) 0.006(4) 0.004(3) 0.000(4)
C2 0.022(4) 0.029(4) 0.024(6) -0.006(3) 0.000(4) 0.000(4)
C3 0.021(4) 0.024(7) 0.020(9) 0.004(4) -0.001(4) 0.009(6)
C4 0.019(5) 0.020(4) 0.028(6) -0.001(4) 0.002(6) -0.002(5)
C5 0.030(7) 0.030(5) 0.020(5) -0.002(5) -0.007(5) 0.001(5)
C6 0.021(6) 0.027(5) 0.015(5) -0.001(4) 0.010(5) -0.006(4)
C7 0.012(5) 0.021(5) 0.027(6) 0.000(4) 0.000(5) -0.002(4)
C8 0.030(7) 0.032(5) 0.023(5) 0.001(5) 0.000(6) 0.005(5)
C9 0.031(7) 0.032(6) 0.022(5) -0.001(5) 0.003(6) -0.006(5)
B1 0.019(4) 0.014(5) 0.015(6) 0.000(4) -0.001(4) -0.002(5)
O1 0.012(3) 0.022(4) 0.023(4) -0.004(3) 0.001(3) 0.002(4)
O2 0.024(4) 0.030(6) 0.019(4) 0.006(4) 0.003(3) 0.002(5)
C11 0.010(4) 0.034(5) 0.036(4) -0.001(4) 0.002(3) 0.000(4)
C12 0.021(4) 0.033(5) 0.026(4) -0.010(5) 0.000(4) -0.008(4)
C13 0.031(6) 0.033(5) 0.025(6) 0.011(4) -0.004(5) -0.008(4)
C14 0.013(4) 0.043(7) 0.040(7) 0.014(4) -0.005(5) -0.013(6)
C15 0.032(8) 0.031(6) 0.055(10) 0.009(5) -0.008(7) -0.010(7)
C16 0.023(6) 0.045(8) 0.037(7) -0.005(6) -0.001(5) -0.001(6)
Cl1A 0.033(3) 0.022(3) 0.101(7) 0.0042(19) 0.015(6) -0.007(5)
I1A 0.0319(8) 0.0227(10) 0.048(3) 0.0103(10) 0.0026(13) -0.0057(11)
C1A 0.018(4) 0.022(4) 0.019(6) 0.004(4) 0.002(4) -0.005(4)
C2A 0.020(4) 0.022(4) 0.028(6) 0.006(4) 0.004(4) -0.006(4)
C3A 0.018(4) 0.026(8) 0.028(12) 0.006(4) 0.001(7) -0.009(9)
C4A 0.008(5) 0.019(4) 0.015(6) -0.006(4) -0.001(4) -0.007(4)
C5A 0.014(5) 0.024(5) 0.014(5) 0.005(4) 0.004(4) 0.000(4)
C6A 0.021(6) 0.027(5) 0.020(5) -0.003(4) 0.010(5) -0.012(4)
C7A 0.017(6) 0.017(5) 0.032(6) 0.001(4) -0.003(5) -0.002(4)
C8A 0.021(7) 0.030(5) 0.016(5) -0.002(5) 0.003(5) 0.005(4)
C9A 0.028(6) 0.025(5) 0.012(5) -0.005(5) 0.005(5) -0.004(4)
B1A 0.020(4) 0.013(5) 0.022(6) 0.002(4) -0.006(4) 0.002(5)
O1A 0.011(4) 0.019(5) 0.023(4) -0.004(3) 0.001(3) -0.001(4)
O2A 0.022(4) 0.033(6) 0.026(4) 0.004(4) -0.003(3) 0.001(5)
C11A 0.015(5) 0.032(5) 0.031(4) -0.009(4) -0.010(4) 0.008(4)
C12A 0.018(4) 0.037(5) 0.032(4) -0.010(5) 0.000(4) -0.005(4)
C13A 0.023(6) 0.038(6) 0.030(6) 0.011(5) -0.006(5) -0.009(5)
C14A 0.014(5) 0.037(5) 0.025(6) -0.014(4) 0.004(5) 0.001(5)
C15A 0.030(8) 0.036(7) 0.042(9) 0.007(6) -0.004(6) 0.001(7)
C16A 0.035(8) 0.039(6) 0.028(7) -0.013(6) -0.019(5) 0.009(5)

loop_
_atom_type_symbol
_atom_type_description
_atom_type_scat_dispersion_real
_atom_type_scat_dispersion_imag
_atom_type_scat_source
C C 0.0033 0.0016 'International Tables Vol C Tables 4.2.6.8 and 6.1.1.4'
H H 0.0000 0.0000 'International Tables Vol C Tables 4.2.6.8 and 6.1.1.4'
B B 0.0013 0.0007 'International Tables Vol C Tables 4.2.6.8 and 6.1.1.4'
Cl Cl 0.1484 0.1585 'International Tables Vol C Tables 4.2.6.8 and 6.1.1.4'
I I -0.4742 1.8119 'International Tables Vol C Tables 4.2.6.8 and 6.1.1.4'
O O 0.0106 0.0060 'International Tables Vol C Tables 4.2.6.8 and 6.1.1.4'

loop_
_geom_angle_atom_site_label_1
_geom_angle_atom_site_label_2
_geom_angle_atom_site_label_3
_geom_angle_site_symmetry_1
_geom_angle_site_symmetry_3
_geom_angle
_geom_angle_publ_flag
C2 C1 B1 . . 117.6(12) ?
C2 C1 I1 . . 112.6(9) ?
B1 C1 I1 . . 103.4(10) ?
C2 C1 H1 . . 107.6 ?
B1 C1 H1 . . 107.6 ?
I1 C1 H1 . . 107.6 ?
C1 C2 C4 . . 108.7(13) ?
C1 C2 C3 . . 111.8(15) ?
C4 C2 C3 . . 108.2(13) ?
C1 C2 H2 . . 109.3 ?
C4 C2 H2 . . 109.3 ?
C3 C2 H2 . . 109.3 ?
C2 C3 H3A . . 109.5 ?
C2 C3 H3B . . 109.5 ?
H3A C3 H3B . . 109.5 ?
C2 C3 H3C . . 109.5 ?
H3A C3 H3C . . 109.5 ?
H3B C3 H3C . . 109.5 ?
C5 C4 C9 . . 116.3(12) ?
C5 C4 C2 . . 116.2(17) ?
C9 C4 C2 . . 127.3(18) ?
C6 C5 C4 . . 122.5(16) ?
C6 C5 H5 . . 118.7 ?
C4 C5 H5 . . 118.7 ?
C7 C6 C5 . . 119.4(15) ?
C7 C6 H6 . . 120.3 ?
C5 C6 H6 . . 120.3 ?
C6 C7 C8 . . 121.4(12) ?
C6 C7 Cl1 . . 119.9(13) ?
C8 C7 Cl1 . . 118.5(13) ?
C7 C8 C9 . . 117.8(16) ?
C7 C8 H8 . . 121.1 ?
C9 C8 H8 . . 121.1 ?
C4 C9 C8 . . 121.9(16) ?
C4 C9 H9 . . 119.1 ?
C8 C9 H9 . . 119.1 ?
O1 B1 O2 . . 112.6(10) ?
O1 B1 C1 . . 125.4(13) ?
O2 B1 C1 . . 121.6(13) ?
B1 O1 C11 . . 102.2(11) ?
B1 O2 C12 . . 111.7(11) ?
O1 C11 C13 . . 110.6(13) ?
O1 C11 C12 . . 109.1(13) ?
C13 C11 C12 . . 105.4(13) ?
O1 C11 C14 . . 106.2(13) ?
C13 C11 C14 . . 108.3(11) ?
C12 C11 C14 . . 117.4(14) ?
O2 C12 C16 . . 133.5(16) ?
O2 C12 C11 . . 98.0(12) ?
C16 C12 C11 . . 107.5(14) ?
O2 C12 C15 . . 102.4(14) ?
C16 C12 C15 . . 110.8(12) ?
C11 C12 C15 . . 99.2(15) ?
C11 C13 H13A . . 109.5 ?
C11 C13 H13B . . 109.5 ?
H13A C13 H13B . . 109.5 ?
C11 C13 H13C . . 109.5 ?
H13A C13 H13C . . 109.5 ?
H13B C13 H13C . . 109.5 ?
C11 C14 H14A . . 109.5 ?
C11 C14 H14B . . 109.5 ?
H14A C14 H14B . . 109.5 ?
C11 C14 H14C . . 109.5 ?
H14A C14 H14C . . 109.5 ?
H14B C14 H14C . . 109.5 ?
C12 C15 H15A . . 109.5 ?
C12 C15 H15B . . 109.5 ?
H15A C15 H15B . . 109.5 ?
C12 C15 H15C . . 109.5 ?
H15A C15 H15C . . 109.5 ?
H15B C15 H15C . . 109.5 ?
C12 C16 H16A . . 109.5 ?
C12 C16 H16B . . 109.5 ?
H16A C16 H16B . . 109.5 ?
C12 C16 H16C . . 109.5 ?
H16A C16 H16C . . 109.5 ?
H16B C16 H16C . . 109.5 ?
C2A C1A B1A . . 111.0(12) ?
C2A C1A I1A . . 103.3(9) ?
B1A C1A I1A . . 101.6(10) ?
C2A C1A H1A . . 113.3 ?
B1A C1A H1A . . 113.3 ?
I1A C1A H1A . . 113.3 ?
C4A C2A C3A . . 112.7(13) ?
C4A C2A C1A . . 108.8(12) ?
C3A C2A C1A . . 110.6(16) ?
C4A C2A H2A . . 108.2 ?
C3A C2A H2A . . 108.2 ?
C1A C2A H2A . . 108.2 ?
C2A C3A H301 . . 109.5 ?
C2A C3A H302 . . 109.5 ?
H301 C3A H302 . . 109.5 ?
C2A C3A H303 . . 109.5 ?
H301 C3A H303 . . 109.5 ?
H302 C3A H303 . . 109.5 ?
C9A C4A C5A . . 119.0(12) ?
C9A C4A C2A . . 121.2(15) ?
C5A C4A C2A . . 119.8(14) ?
C4A C5A C6A . . 119.5(14) ?
C4A C5A H5A . . 120.2 ?
C6A C5A H5A . . 120.2 ?
C7A C6A C5A . . 119.4(14) ?
C7A C6A H6A . . 120.3 ?
C5A C6A H6A . . 120.3 ?
C8A C7A C6A . . 119.7(12) ?
C8A C7A Cl1A . . 117.2(15) ?
C6A C7A Cl1A . . 122.8(15) ?
C9A C8A C7A . . 119.1(16) ?
C9A C8A H8A . . 120.5 ?
C7A C8A H8A . . 120.5 ?
C8A C9A C4A . . 122.1(16) ?
C8A C9A H9A . . 119.0 ?
C4A C9A H9A . . 119.0 ?
O2A B1A O1A . . 116.7(11) ?
O2A B1A C1A . . 118.2(14) ?
O1A B1A C1A . . 124.0(13) ?
B1A O1A C11A . . 104.0(11) ?
B1A O2A C12A . . 105.4(12) ?
O1A C11A C12A . . 105.6(12) ?
O1A C11A C13A . . 107.8(13) ?
C12A C11A C13A . . 127.7(16) ?
O1A C11A C14A . . 103.2(13) ?
C12A C11A C14A . . 109.5(14) ?
C13A C11A C14A . . 100.6(13) ?
O2A C12A C15A . . 97.2(14) ?
O2A C12A C11A . . 105.5(13) ?
C15A C12A C11A . . 127.6(18) ?
O2A C12A C16A . . 89.6(13) ?
C15A C12A C16A . . 120.7(16) ?
C11A C12A C16A . . 106.3(15) ?
C11A C13A H13D . . 109.5 ?
C11A C13A H13E . . 109.5 ?
H13D C13A H13E . . 109.5 ?
C11A C13A H13F . . 109.5 ?
H13D C13A H13F . . 109.5 ?
H13E C13A H13F . . 109.5 ?
C11A C14A H14D . . 109.5 ?
C11A C14A H14E . . 109.5 ?
H14D C14A H14E . . 109.5 ?
C11A C14A H14F . . 109.5 ?
H14D C14A H14F . . 109.5 ?
H14E C14A H14F . . 109.5 ?
C12A C15A H15D . . 109.5 ?
C12A C15A H15E . . 109.5 ?
H15D C15A H15E . . 109.5 ?
C12A C15A H15F . . 109.5 ?
H15D C15A H15F . . 109.5 ?
H15E C15A H15F . . 109.5 ?
C12A C16A H16D . . 109.5 ?
C12A C16A H16E . . 109.5 ?
H16D C16A H16E . . 109.5 ?
C12A C16A H16F . . 109.5 ?
H16D C16A H16F . . 109.5 ?
H16E C16A H16F . . 109.5 ?

loop_
_geom_bond_atom_site_label_1
_geom_bond_atom_site_label_2
_geom_bond_site_symmetry_2
_geom_bond_distance
_geom_bond_publ_flag
Cl1 C7 . 1.734(12) ?
I1 C1 . 2.223(13) ?
C1 C2 . 1.515(14) ?
C1 B1 . 1.585(13) ?
C1 H1 . 1.0 ?
C2 C4 . 1.534(13) ?
C2 C3 . 1.561(16) ?
C2 H2 . 1.0 ?
C3 H3A . 0.98 ?
C3 H3B . 0.98 ?
C3 H3C . 0.98 ?
C4 C5 . 1.381(19) ?
C4 C9 . 1.39(2) ?
C5 C6 . 1.367(16) ?
C5 H5 . 0.95 ?
C6 C7 . 1.347(15) ?
C6 H6 . 0.95 ?
C7 C8 . 1.374(15) ?
C8 C9 . 1.400(16) ?
C8 H8 . 0.95 ?
C9 H9 . 0.95 ?
B1 O1 . 1.359(13) ?
B1 O2 . 1.377(14) ?
O1 C11 . 1.475(14) ?
O2 C12 . 1.463(15) ?
C11 C13 . 1.516(16) ?
C11 C12 . 1.537(14) ?
C11 C14 . 1.547(15) ?
C12 C16 . 1.523(15) ?
C12 C15 . 1.544(16) ?
C13 H13A . 0.98 ?
C13 H13B . 0.98 ?
C13 H13C . 0.98 ?
C14 H14A . 0.98 ?
C14 H14B . 0.98 ?
C14 H14C . 0.98 ?
C15 H15A . 0.98 ?
C15 H15B . 0.98 ?
C15 H15C . 0.98 ?
C16 H16A . 0.98 ?
C16 H16B . 0.98 ?
C16 H16C . 0.98 ?
Cl1A C7A . 1.754(13) ?
I1A C1A . 2.243(13) ?
C1A C2A . 1.541(15) ?
C1A B1A . 1.587(14) ?
C1A H1A . 1.0 ?
C2A C4A . 1.509(13) ?
C2A C3A . 1.540(16) ?
C2A H2A . 1.0 ?
C3A H301 . 0.98 ?
C3A H302 . 0.98 ?
C3A H303 . 0.98 ?
C4A C9A . 1.368(17) ?
C4A C5A . 1.378(15) ?
C5A C6A . 1.408(15) ?
C5A H5A . 0.95 ?
C6A C7A . 1.388(16) ?
C6A H6A . 0.95 ?
C7A C8A . 1.374(16) ?
C8A C9A . 1.366(16) ?
C8A H8A . 0.95 ?
C9A H9A . 0.95 ?
B1A O2A . 1.359(15) ?
B1A O1A . 1.363(14) ?
O1A C11A . 1.472(14) ?
O2A C12A . 1.463(16) ?
C11A C12A . 1.516(14) ?
C11A C13A . 1.550(15) ?
C11A C14A . 1.558(16) ?
C12A C15A . 1.501(16) ?
C12A C16A . 1.541(17) ?
C13A H13D . 0.98 ?
C13A H13E . 0.98 ?
C13A H13F . 0.98 ?
C14A H14D . 0.98 ?
C14A H14E . 0.98 ?
C14A H14F . 0.98 ?
C15A H15D . 0.98 ?
C15A H15E . 0.98 ?
C15A H15F . 0.98 ?
C16A H16D . 0.98 ?
C16A H16E . 0.98 ?
C16A H16F . 0.98 ?

loop_
_geom_torsion_atom_site_label_1
_geom_torsion_atom_site_label_2
_geom_torsion_atom_site_label_3
_geom_torsion_atom_site_label_4
_geom_torsion_site_symmetry_1
_geom_torsion_site_symmetry_2
_geom_torsion_site_symmetry_3
_geom_torsion_site_symmetry_4
_geom_torsion
_geom_torsion_publ_flag
B1 C1 C2 C4 . . . . -45.(2) ?
I1 C1 C2 C4 . . . . -165.0(12) ?
B1 C1 C2 C3 . . . . -164.3(15) ?
I1 C1 C2 C3 . . . . 75.6(15) ?
C1 C2 C4 C5 . . . . 121.(2) ?
C3 C2 C4 C5 . . . . -118.(2) ?
C1 C2 C4 C9 . . . . -53.(3) ?
C3 C2 C4 C9 . . . . 69.(3) ?
C9 C4 C5 C6 . . . . -3.(4) ?
C2 C4 C5 C6 . . . . -177.(2) ?
C4 C5 C6 C7 . . . . -4.(4) ?
C5 C6 C7 C8 . . . . 10.(4) ?
C5 C6 C7 Cl1 . . . . -175.(2) ?
C6 C7 C8 C9 . . . . -8.(4) ?
Cl1 C7 C8 C9 . . . . 177.(2) ?
C5 C4 C9 C8 . . . . 5.(4) ?
C2 C4 C9 C8 . . . . 178.(2) ?
C7 C8 C9 C4 . . . . 1.(4) ?
C2 C1 B1 O1 . . . . 141.0(18) ?
I1 C1 B1 O1 . . . . -94.(2) ?
C2 C1 B1 O2 . . . . -47.(2) ?
I1 C1 B1 O2 . . . . 77.8(19) ?
O2 B1 O1 C11 . . . . 22.(2) ?
C1 B1 O1 C11 . . . . -165.5(17) ?
O1 B1 O2 C12 . . . . -10.(2) ?
C1 B1 O2 C12 . . . . 177.3(16) ?
B1 O1 C11 C13 . . . . 89.4(15) ?
B1 O1 C11 C12 . . . . -26.0(18) ?
B1 O1 C11 C14 . . . . -153.3(15) ?
B1 O2 C12 C16 . . . . 117.(2) ?
B1 O2 C12 C11 . . . . -7.(2) ?
B1 O2 C12 C15 . . . . -108.1(18) ?
O1 C11 C12 O2 . . . . 19.9(18) ?
C13 C11 C12 O2 . . . . -98.8(14) ?
C14 C11 C12 O2 . . . . 140.6(13) ?
O1 C11 C12 C16 . . . . -120.7(13) ?
C13 C11 C12 C16 . . . . 120.5(16) ?
C14 C11 C12 C16 . . . . 0.(2) ?
O1 C11 C12 C15 . . . . 123.9(14) ?
C13 C11 C12 C15 . . . . 5.2(18) ?
C14 C11 C12 C15 . . . . -115.4(15) ?
B1A C1A C2A C4A . . . . 53.1(19) ?
I1A C1A C2A C4A . . . . 161.3(12) ?
B1A C1A C2A C3A . . . . 177.5(16) ?
I1A C1A C2A C3A . . . . -74.4(16) ?
C3A C2A C4A C9A . . . . 109.(3) ?
C1A C2A C4A C9A . . . . -128.(2) ?
C3A C2A C4A C5A . . . . -68.(3) ?
C1A C2A C4A C5A . . . . 55.(2) ?
C9A C4A C5A C6A . . . . 5.(3) ?
C2A C4A C5A C6A . . . . -176.8(16) ?
C4A C5A C6A C7A . . . . -4.(3) ?
C5A C6A C7A C8A . . . . -4.(4) ?
C5A C6A C7A Cl1A . . . . -177.(2) ?
C6A C7A C8A C9A . . . . 12.(4) ?
Cl1A C7A C8A C9A . . . . -175.(2) ?
C7A C8A C9A C4A . . . . -11.(4) ?
C5A C4A C9A C8A . . . . 3.(4) ?
C2A C4A C9A C8A . . . . -175.(2) ?
C2A C1A B1A O2A . . . . -139.4(18) ?
I1A C1A B1A O2A . . . . 111.3(19) ?
C2A C1A B1A O1A . . . . 28.(2) ?
I1A C1A B1A O1A . . . . -81.(2) ?
O2A B1A O1A C11A . . . . -16.(2) ?
C1A B1A O1A C11A . . . . 175.8(17) ?
O1A B1A O2A C12A . . . . 9.(2) ?
C1A B1A O2A C12A . . . . 178.0(16) ?
B1A O1A C11A C12A . . . . 15.7(19) ?
B1A O1A C11A C13A . . . . 154.9(16) ?
B1A O1A C11A C14A . . . . -99.3(16) ?
B1A O2A C12A C15A . . . . -130.6(18) ?
B1A O2A C12A C11A . . . . 2.(2) ?
B1A O2A C12A C16A . . . . 108.5(18) ?
O1A C11A C12A O2A . . . . -10.8(19) ?
C13A C11A C12A O2A . . . . -138.9(16) ?
C14A C11A C12A O2A . . . . 99.7(16) ?
O1A C11A C12A C15A . . . . 101.4(19) ?
C13A C11A C12A C15A . . . . -27.(3) ?
C14A C11A C12A C15A . . . . -148.1(17) ?
O1A C11A C12A C16A . . . . -105.0(15) ?
C13A C11A C12A C16A . . . . 126.9(17) ?
C14A C11A C12A C16A . . . . 5.5(19) ?
